data_1567238
loop_
_publ_author_name
'Li, Shao-Chuan'
'Liu, Caiping'
'chen, qihui'
'Jiang, Feilong'
'Yuan, Daqiang'
'Sun, Qing-Fu'
'Hong, Maochun'

_publ_section_title
;
 Adaptive coordination assemblies based on a flexible
 tetraazacyclododecane ligand for promoting carbon dioxide fixation
;
_journal_name_full 'Chemical Science'
_journal_paper_doi 10.1039/D2SC03093D
_journal_year 2022
_chemical_formula_moiety 'C88 H144 Ag2 N24 Pd4, 4(O)'
_chemical_formula_sum 'C88 H144 Ag2 N24 O4 Pd4'
_chemical_formula_weight 2243.60
_space_group_crystal_system monoclinic
_space_group_IT_number 12
_space_group_name_Hall '-C 2y'
_space_group_name_H-M_alt 'C 1 2/m 1'
_atom_sites_solution_hydrogens geom
_atom_sites_solution_primary iterative
_audit_creation_date 2022-05-24
_audit_creation_method
;
Olex2 1.2
(compiled 2018.05.29 svn.r3508 for OlexSys, GUI svn.r5506)
;
_audit_update_record
;
2022-05-25 deposited with the CCDC.	2022-07-04 downloaded from the CCDC.
;
_cell_angle_alpha 90
_cell_angle_beta 108.536(4)
_cell_angle_gamma 90
_cell_formula_units_Z 2
_cell_length_a 22.785(3)
_cell_length_b 15.8669(17)
_cell_length_c 20.292(2)
_cell_measurement_reflns_used 9904
_cell_measurement_temperature 150(2)
_cell_measurement_theta_max 27.46
_cell_measurement_theta_min 2.40
_cell_volume 6955.5(14)
_computing_cell_refinement 'SAINT V8.38A (?, 2016)'
_computing_data_reduction 'SAINT V8.38A (?, 2016)'
_computing_molecular_graphics 'Olex2 (Dolomanov et al., 2009)'
_computing_publication_material 'Olex2 (Dolomanov et al., 2009)'
_computing_structure_refinement 'ShelXL (Sheldrick, 2015)'
_computing_structure_solution 'olex2.solve (Bourhis et al., 2015)'
_diffrn_ambient_temperature 149.99
_diffrn_measured_fraction_theta_full 0.980
_diffrn_measured_fraction_theta_max 0.982
_diffrn_measurement_device_type 'Bruker APEX-II CCD'
_diffrn_measurement_method '\f and \w scans'
_diffrn_radiation_type MoK\a
_diffrn_radiation_wavelength 0.71073
_diffrn_reflns_av_R_equivalents 0.0474
_diffrn_reflns_av_unetI/netI 0.0353
_diffrn_reflns_Laue_measured_fraction_full 0.980
_diffrn_reflns_Laue_measured_fraction_max 0.982
_diffrn_reflns_limit_h_max 28
_diffrn_reflns_limit_h_min -28
_diffrn_reflns_limit_k_max 19
_diffrn_reflns_limit_k_min -19
_diffrn_reflns_limit_l_max 25
_diffrn_reflns_limit_l_min -25
_diffrn_reflns_number 40648
_diffrn_reflns_point_group_measured_fraction_full 0.980
_diffrn_reflns_point_group_measured_fraction_max 0.982
_diffrn_reflns_theta_full 25.242
_diffrn_reflns_theta_max 26.371
_diffrn_reflns_theta_min 3.107
_diffrn_standards_number 0
_exptl_absorpt_coefficient_mu 0.824
_exptl_absorpt_correction_T_max 0.7456
_exptl_absorpt_correction_T_min 0.5759
_exptl_absorpt_correction_type none
_exptl_absorpt_process_details
;
SADABS-2016/2 (Bruker,2016/2) was used for absorption correction.
wR2(int) was 0.1182 before and 0.0714 after correction.
The Ratio of minimum to maximum transmission is 0.7724.
The \l/2 correction factor is Not present.
;
_exptl_crystal_colour 'clear light colourless'
_exptl_crystal_colour_lustre clear
_exptl_crystal_colour_modifier light
_exptl_crystal_colour_primary colourless
_exptl_crystal_density_diffrn 1.071
_exptl_crystal_description plate
_exptl_crystal_F_000 2300
_exptl_crystal_size_max 0.05
_exptl_crystal_size_mid 0.05
_exptl_crystal_size_min 0.01
_refine_diff_density_max 2.716
_refine_diff_density_min -1.961
_refine_diff_density_rms 0.217
_refine_ls_extinction_method none
_refine_ls_goodness_of_fit_ref 1.049
_refine_ls_hydrogen_treatment constr
_refine_ls_matrix_type full
_refine_ls_number_parameters 286
_refine_ls_number_reflns 7261
_refine_ls_number_restraints 295
_refine_ls_restrained_S_all 1.580
_refine_ls_R_factor_all 0.1255
_refine_ls_R_factor_gt 0.1138
_refine_ls_shift/su_max 0.000
_refine_ls_shift/su_mean 0.000
_refine_ls_structure_factor_coef Fsqd
_refine_ls_weighting_details 'w=1/[\s^2^(Fo^2^)+(0.1390P)^2^+235.0692P] where P=(Fo^2^+2Fc^2^)/3'
_refine_ls_weighting_scheme calc
_refine_ls_wR_factor_gt 0.2942
_refine_ls_wR_factor_ref 0.3068
_reflns_Friedel_coverage 0.000
_reflns_number_gt 6243
_reflns_number_total 7261
_reflns_threshold_expression 'I > 2\s(I)'
_cod_data_source_file d2sc03093d2.cif
_cod_data_source_block 2-SO42-
_cod_original_cell_volume 6955.4(13)
_cod_database_code 1567238
_shelx_shelxl_version_number 2016/6
_shelx_space_group_comment
;
The symmetry employed for this shelxl refinement is uniquely defined
by the following loop, which should always be used as a source of
symmetry information in preference to the above space-group names.
They are only intended as comments.
;
_shelx_estimated_absorpt_t_max 0.992
_shelx_estimated_absorpt_t_min 0.960
_olex2_refinement_description
;
1. Fixed Uiso
 At 1.2 times of:
  All C(H) groups, All C(H,H) groups
 At 1.5 times of:
  All C(H,H,H) groups
2. Restrained distances
 N21-C24 = N21-C22 = N21-C23 = N8-C7 = N13-C14 = N25-C28 = N25-C27 = N25-C26
 1.47 with sigma of 0.005
 C24-N21
 2.45 with sigma of 0.01
 N25-C27 = N25-C26 = N25-C28 = N13-C14 = N8-C7 = N21-C24 = N21-C23 = N21-C22
 1.47 with sigma of 0.005
 C24-C24_$2 = C28_$1-C28_$3 = C24_$1-C24_$3 = C28-C28_$2
 1.53 with sigma of 0.005
 N25_$2-C27_$2 = N25_$2-C28_$2 = N25_$2-C26_$2 = N25-C26 = N25-C27 = N25-C28 =
 N21_$2-C24_$2 = N21-C24 = N21-C22 = N21-C23 = N21_$2-C23_$2 = N21_$2-C22_$2 =
 N21_$1-C23_$1 = N21_$1-C22_$1 = N21_$1-C24_$1 = N21_$3-C24_$3 = N21_$3-C22_$3 =
  N21_$3-C23_$3 = N25_$1-C28_$1 = N25_$1-C26_$1 = N25_$1-C27_$1 = N25_$3-C28_$3
 = N25_$3-C27_$3 = N25_$3-C26_$3 = N8_$1-C7_$1 = N13-C14 = N8-C7 = N13_$1-
 C14_$1 = N8_$3-C7_$3 = N13_$2-C14_$2 = N8_$2-C7_$2 = N13_$3-C14_$3
 1.46 with sigma of 0.005
 N21-C24 = N21-C23 = N21-C22 = N8-C7 = N8-C8 = N13-C14 = N13-C0AA = N25-C28 =
 N25-C27 = N25-C26
 1.465 with sigma of 0.005
 N21-C23 = N21-C22 = N21-C24 = N21_$2-C24_$2 = N21_$2-C23_$2 = N21_$2-C22_$2 =
 N21_$3-C23_$3 = N21_$3-C24_$3 = N21_$3-C22_$3 = N21_$1-C22_$1 = N21_$1-C24_$1 =
  N21_$1-C23_$1
 1.465 with sigma of 0.005
 C24_$3-C24_$1 = C24_$2-C24
 1.53 with sigma of 0.005
 N13-C0AA
 1.465 with sigma of 0.005
 N8-C7 = N8-C8 = N13-C0AA = N13-C14
 1.465 with sigma of 0.005
 N25-C26 = N25-C27 = N25-C28 = N21-C24 = N21-C23 = N21-C22
 1.465 with sigma of 0.005
 C8-C0AA
 1.53 with sigma of 0.005
 N8_$2-C10_$2 = N13_$3-C2AA_$2 = N8_$3-C10_$3 = N13_$2-C2AA_$3 = N13_$1-C2AA =
 N8-C10 = N13-C2AA_$1 = N8_$1-C10_$1
 1.465 with sigma of 0.005
 C2AA_$1-C10_$1 = C2AA-C10 = C2AA_$3-C10_$3 = C2AA_$2-C10_$2
 1.53 with sigma of 0.005
 C10_$1-C8_$1
 2.35 with sigma of 0.01
 C8-C10
 2.35 with sigma of 0.01
 C0AA-C2AA_$1
 2.35 with sigma of 0.01
 C0AA_$1-C2AA
 2.35 with sigma of 0.01
 C10_$3-C8_$3
 2.35 with sigma of 0.01
 C8_$2-C10_$2
 2.35 with sigma of 0.01
 C2AA_$2-C0AA_$3
 2.35 with sigma of 0.01
 C0AA_$2-C2AA_$3
 2.35 with sigma of 0.01
 C22-C23
 2.4 with sigma of 0.005
 C27-C28
 2.4 with sigma of 0.005
3. Rigid bond restraints
 C27, C28, C26, C22, C24, C23
 with sigma for 1-2 distances of 0.005 and sigma for 1-3 distances of 0.005
 N21
 with sigma for 1-2 distances of 0.005 and sigma for 1-3 distances of 0.005
 All non-hydrogen atoms
 with sigma for 1-2 distances of 0.01 and sigma for 1-3 distances of 0.02
4. Uiso/Uaniso restraints and constraints
C22 \\sim C23 \\sim C27 \\sim C28 \\sim C26: within 2A with sigma of 0.005 and
sigma for terminal atoms of 0.01
Uanis(C28) \\sim Ueq, Uanis(C27) \\sim Ueq, Uanis(C26) \\sim Ueq, Uanis(C22)
\\sim Ueq, Uanis(C23) \\sim Ueq: with sigma of 0.005 and sigma for terminal
atoms of 0.01
Uanis(C23) \\sim Ueq, Uanis(C24) \\sim Ueq, Uanis(C22) \\sim Ueq, Uanis(N13)
\\sim Ueq, Uanis(C26) \\sim Ueq, Uanis(C28) \\sim Ueq, Uanis(N25) \\sim Ueq,
Uanis(C27) \\sim Ueq, Uanis(C6) \\sim Ueq: with sigma of 0.005 and sigma for
terminal atoms of 0.01
Uanis(C8) \\sim Ueq, Uanis(C0AA) \\sim Ueq: with sigma of 0.005 and sigma for
terminal atoms of 0.01
Uanis(C22) \\sim Ueq, Uanis(C24) \\sim Ueq, Uanis(N21) \\sim Ueq, Uanis(C23)
\\sim Ueq, Uanis(C28) \\sim Ueq, Uanis(C26) \\sim Ueq, Uanis(C27) \\sim Ueq:
with sigma of 0.005 and sigma for terminal atoms of 0.01
Uanis(C8) \\sim Ueq, Uanis(C0AA) \\sim Ueq, Uanis(C26) \\sim Ueq, Uanis(C27)
\\sim Ueq, Uanis(C28) \\sim Ueq, Uanis(C24) \\sim Ueq, Uanis(C23) \\sim Ueq,
Uanis(C22) \\sim Ueq: with sigma of 0.005 and sigma for terminal atoms of 0.01
Uanis(C10) \\sim Ueq, Uanis(C2AA) \\sim Ueq, Uanis(C10) \\sim Ueq, Uanis(C2AA)
\\sim Ueq, Uanis(C10) \\sim Ueq, Uanis(C2AA) \\sim Ueq, Uanis(C2AA) \\sim Ueq,
Uanis(C10) \\sim Ueq: with sigma of 0.005 and sigma for terminal atoms of 0.01
Uanis(C0AA) \\sim Ueq, Uanis(C10) \\sim Ueq, Uanis(C2AA) \\sim Ueq: with sigma
of 0.005 and sigma for terminal atoms of 0.01
Uanis(C2AA) \\sim Ueq, Uanis(C0AA) \\sim Ueq: with sigma of 0.005 and sigma for
terminal atoms of 0.01
Uanis(C10) \\sim Ueq, Uanis(C2AA) \\sim Ueq, Uanis(C8) \\sim Ueq, Uanis(C0AA)
\\sim Ueq, Uanis(C26) \\sim Ueq, Uanis(C28) \\sim Ueq, Uanis(C27) \\sim Ueq,
Uanis(C23) \\sim Ueq, Uanis(C22) \\sim Ueq: with sigma of 0.005 and sigma for
terminal atoms of 0.01
Uanis(C2) \\sim Ueq: with sigma of 0.005 and sigma for terminal atoms of 0.01
Uanis(O1) \\sim Ueq, Uanis(O2) \\sim Ueq, Uanis(C22) \\sim Ueq, Uanis(C23)
\\sim Ueq, Uanis(C2AA) \\sim Ueq, Uanis(C26) \\sim Ueq, Uanis(C27) \\sim Ueq,
Uanis(C28) \\sim Ueq, Uanis(C10) \\sim Ueq, Uanis(C8) \\sim Ueq, Uanis(C0AA)
\\sim Ueq: with sigma of 0.005 and sigma for terminal atoms of 0.01
5.a Secondary CH2 refined with riding coordinates:
 C7(H7A,H7B), C14(H14A,H14B), C24(H24A,H24B), C28(H28A,H28B), C0AA(H0AA,H0AB),
 C8(H8A,H8B), C2AA(H2AA,H2AB), C10(H10A,H10B)
5.b Aromatic/amide H refined with riding coordinates:
 C17(H17), C16(H16), C19(H19), C6(H6), C20(H20), C3(H3), C5(H5), C2(H2)
5.c Idealised Me refined as rotating group:
 C27(H27A,H27B,H27C), C23(H23B,H23A,H23C), C26(H26A,H26B,H26C), C22(H22A,H22B,
 H22C)
;
_olex2_submission_special_instructions 'No special instructions were received'

loop_
_space_group_symop_operation_xyz
'x, y, z'
'-x, y, -z'
'x+1/2, y+1/2, z'
'-x+1/2, y+1/2, -z'
'-x, -y, -z'
'x, -y, z'
'-x+1/2, -y+1/2, -z'
'x+1/2, -y+1/2, z'

loop_
_atom_site_label
_atom_site_type_symbol
_atom_site_fract_x
_atom_site_fract_y
_atom_site_fract_z
_atom_site_U_iso_or_equiv
_atom_site_adp_type
_atom_site_occupancy
_atom_site_site_symmetry_order
_atom_site_calc_flag
_atom_site_refinement_flags_posn
_atom_site_refinement_flags_adp
_atom_site_refinement_flags_occupancy
_atom_site_disorder_assembly
_atom_site_disorder_group
Ag3 Ag 0.500000 0.75671(5) 0.500000 0.0349(3) Uani 1 2 d S TU P . .
Pd1 Pd 0.14532(5) 0.500000 0.19999(6) 0.0443(3) Uani 1 2 d S TU P . .
Pd2 Pd 0.32828(6) 0.500000 0.81429(6) 0.0449(3) Uani 1 2 d S TU P . .
N1 N 0.2100(4) 0.5878(5) 0.2524(4) 0.0447(18) Uani 1 1 d . U . . .
N18 N 0.3590(4) 0.5873(5) 0.7594(4) 0.0434(17) Uani 1 1 d . U . . .
N13 N 0.4577(4) 0.6784(4) 0.5824(4) 0.0484(19) Uani 1 1 d D U . . .
N8 N 0.4092(3) 0.6776(4) 0.4235(4) 0.050(2) Uani 1 1 d D U . . .
C7 C 0.3615(4) 0.7337(5) 0.3801(5) 0.045(2) Uani 1 1 d D U . . .
H7A H 0.379800 0.768377 0.351052 0.054 Uiso 1 1 calc R . . . .
H7B H 0.347665 0.772381 0.410502 0.054 Uiso 1 1 calc R . . . .
C14 C 0.4338(5) 0.7336(5) 0.6257(5) 0.044(2) Uani 1 1 d D U . . .
H14A H 0.400539 0.769318 0.595259 0.052 Uiso 1 1 calc R . . . .
H14B H 0.467494 0.771368 0.652787 0.052 Uiso 1 1 calc R . . . .
C15 C 0.4086(5) 0.6856(6) 0.6754(5) 0.043(2) Uani 1 1 d . U . . .
C4 C 0.3058(4) 0.6874(6) 0.3332(5) 0.043(2) Uani 1 1 d . U . . .
C17 C 0.3236(5) 0.6145(7) 0.6986(6) 0.052(2) Uani 1 1 d . U . . .
H17 H 0.280830 0.600704 0.684805 0.063 Uiso 1 1 calc R . . . .
C16 C 0.3445(5) 0.6618(7) 0.6537(6) 0.050(2) Uani 1 1 d . U . . .
H16 H 0.317284 0.678234 0.609594 0.060 Uiso 1 1 calc R . . . .
N21 N 0.0839(4) 0.4103(5) 0.1467(5) 0.060(2) Uani 1 1 d D U . . .
C19 C 0.4209(5) 0.6127(7) 0.7828(6) 0.049(2) Uani 1 1 d . U . . .
H19 H 0.446684 0.596298 0.827728 0.058 Uiso 1 1 calc R . . . .
C6 C 0.2102(5) 0.6136(8) 0.3161(6) 0.056(2) Uani 1 1 d . U . . .
H6 H 0.177565 0.596804 0.332899 0.067 Uiso 1 1 calc R . . . .
C20 C 0.4446(5) 0.6610(7) 0.7414(6) 0.051(2) Uani 1 1 d . U . . .
H20 H 0.486750 0.678073 0.758277 0.061 Uiso 1 1 calc R . . . .
C3 C 0.3022(5) 0.6614(7) 0.2672(6) 0.055(3) Uani 1 1 d . U . . .
H3 H 0.333505 0.678424 0.248286 0.066 Uiso 1 1 calc R . . . .
C5 C 0.2562(5) 0.6629(8) 0.3563(6) 0.057(3) Uani 1 1 d . U . . .
H5 H 0.255011 0.681080 0.400413 0.068 Uiso 1 1 calc R . . . .
N25 N 0.2977(4) 0.5890(6) 0.8714(5) 0.067(2) Uani 1 1 d D U . . .
C2 C 0.2550(5) 0.6120(8) 0.2285(6) 0.054(2) Uani 1 1 d . U . . .
H2 H 0.254345 0.594501 0.183501 0.065 Uiso 1 1 calc R . . . .
C24 C 0.0268(5) 0.45181(8) 0.1018(7) 0.076(3) Uani 1 1 d D U . . .
H24A H -0.008351 0.432316 0.116580 0.091 Uiso 1 1 calc R . . . .
H24B H 0.019191 0.432316 0.053468 0.091 Uiso 1 1 calc R . . . .
C27 C 0.3491(6) 0.6365(11) 0.9187(8) 0.099(5) Uani 1 1 d D U . . .
H27A H 0.341710 0.644148 0.963318 0.148 Uiso 1 1 calc GR . . . .
H27B H 0.352169 0.691662 0.898383 0.148 Uiso 1 1 calc GR . . . .
H27C H 0.387782 0.605297 0.925993 0.148 Uiso 1 1 calc GR . . . .
C28 C 0.2619(6) 0.54815(11) 0.9109(8) 0.098(5) Uani 1 1 d D U . . .
H28A H 0.218487 0.567657 0.892057 0.117 Uiso 1 1 calc R . . . .
H28B H 0.278160 0.567657 0.959674 0.117 Uiso 1 1 calc R . . . .
C23 C 0.1064(10) 0.3730(12) 0.0932(9) 0.127(6) Uani 1 1 d D U . . .
H23B H 0.108180 0.416436 0.059507 0.190 Uiso 1 1 calc GR . . . .
H23A H 0.078225 0.327961 0.069230 0.190 Uiso 1 1 calc GR . . . .
H23C H 0.147889 0.349590 0.114920 0.190 Uiso 1 1 calc GR . . . .
C26 C 0.2553(9) 0.6497(12) 0.8261(9) 0.110(5) Uani 1 1 d D U . . .
H26A H 0.278980 0.690149 0.808098 0.164 Uiso 1 1 calc GR . . . .
H26B H 0.232700 0.679880 0.852634 0.164 Uiso 1 1 calc GR . . . .
H26C H 0.225866 0.619883 0.787220 0.164 Uiso 1 1 calc GR . . . .
C22 C 0.0699(11) 0.3436(10) 0.1892(9) 0.133(7) Uani 1 1 d D U . . .
H22A H 0.035239 0.309620 0.160531 0.200 Uiso 1 1 calc GR . . . .
H22B H 0.058746 0.368872 0.227632 0.200 Uiso 1 1 calc GR . . . .
H22C H 0.106367 0.307530 0.207903 0.200 Uiso 1 1 calc GR . . . .
C0AA C 0.4160(7) 0.6117(8) 0.5450(6) 0.094(4) Uani 1 1 d D U . . .
H0AA H 0.385663 0.599473 0.569451 0.112 Uiso 1 1 calc R . . . .
H0AB H 0.440354 0.559799 0.545899 0.112 Uiso 1 1 calc R . . . .
C8 C 0.3810(6) 0.6339(9) 0.4696(6) 0.098(4) Uani 1 1 d D U . . .
H8A H 0.364037 0.580327 0.446164 0.118 Uiso 1 1 calc R . . . .
H8B H 0.344975 0.668345 0.470382 0.118 Uiso 1 1 calc R . . . .
C2AA C 0.4890(5) 0.6363(10) 0.3684(7) 0.122(6) Uani 1 1 d D U . . .
H2AA H 0.504865 0.583792 0.353790 0.146 Uiso 1 1 calc R . . . .
H2AB H 0.475165 0.672802 0.326733 0.146 Uiso 1 1 calc R . . . .
C10 C 0.4309(7) 0.6120(8) 0.3861(8) 0.095(4) Uani 1 1 d D U . . .
H10A H 0.397362 0.598817 0.342474 0.114 Uiso 1 1 calc R . . . .
H10B H 0.439521 0.560154 0.414772 0.114 Uiso 1 1 calc R . . . .
O1 O 0.2855(8) 0.500000 0.8215(8) 0.082(4) Uani 1 2 d S TU P . .
O2 O 0.2550(7) 0.500000 0.1969(8) 0.085(4) Uani 1 2 d S TU P . .

loop_
_atom_site_aniso_label
_atom_site_aniso_U_11
_atom_site_aniso_U_22
_atom_site_aniso_U_33
_atom_site_aniso_U_23
_atom_site_aniso_U_13
_atom_site_aniso_U_12
Ag3 0.0430(5) 0.0208(4) 0.0403(5) 0.000 0.0125(4) 0.000
Pd1 0.0314(5) 0.0434(6) 0.0498(6) 0.000 0.0010(4) 0.000
Pd2 0.0507(7) 0.0442(6) 0.0507(7) 0.000 0.0317(5) 0.000
N1 0.039(4) 0.037(4) 0.047(4) -0.004(3) -0.003(3) 0.000(3)
N18 0.045(4) 0.040(4) 0.046(4) -0.001(3) 0.016(3) 0.001(3)
N13 0.060(4) 0.036(3) 0.055(4) 0.006(3) 0.026(3) 0.004(3)
N8 0.043(4) 0.020(3) 0.066(5) 0.003(3) -0.010(3) 0.000(3)
C7 0.041(5) 0.027(4) 0.051(5) -0.001(4) -0.007(4) 0.001(4)
C14 0.059(6) 0.027(4) 0.049(5) 0.001(4) 0.023(5) -0.001(4)
C15 0.057(5) 0.031(4) 0.046(5) -0.004(4) 0.025(4) -0.001(4)
C4 0.040(4) 0.027(4) 0.047(5) 0.001(4) -0.009(4) 0.000(4)
C17 0.047(5) 0.055(6) 0.056(6) 0.006(5) 0.018(4) 0.009(5)
C16 0.046(5) 0.047(6) 0.054(6) 0.012(5) 0.011(4) 0.009(4)
N21 0.052(4) 0.052(4) 0.065(4) 0.006(3) 0.002(3) -0.005(3)
C19 0.049(5) 0.057(6) 0.043(5) -0.005(4) 0.020(4) -0.009(5)
C6 0.049(4) 0.060(4) 0.057(4) -0.008(4) 0.014(3) 0.007(3)
C20 0.051(6) 0.054(6) 0.049(5) -0.003(5) 0.017(4) -0.007(5)
C3 0.054(6) 0.054(6) 0.049(5) 0.007(5) 0.006(5) -0.013(5)
C5 0.049(5) 0.062(7) 0.055(6) -0.016(5) 0.010(5) 0.006(5)
N25 0.075(4) 0.067(4) 0.066(4) -0.005(3) 0.033(3) 0.005(3)
C2 0.056(4) 0.053(4) 0.049(4) 0.003(3) 0.010(3) -0.002(3)
C24 0.069(5) 0.067(5) 0.079(5) -0.001(4) 0.008(4) 0.002(4)
C27 0.106(8) 0.093(8) 0.101(8) -0.019(7) 0.037(6) -0.008(7)
C28 0.101(6) 0.100(6) 0.101(6) -0.003(4) 0.045(5) -0.006(4)
C23 0.124(10) 0.124(10) 0.129(9) -0.034(8) 0.037(8) 0.012(8)
C26 0.106(9) 0.112(9) 0.111(9) -0.001(7) 0.036(7) 0.042(7)
C22 0.138(11) 0.113(9) 0.133(10) 0.036(7) 0.022(8) -0.038(8)
C0AA 0.101(6) 0.088(6) 0.091(5) -0.009(4) 0.030(4) -0.013(4)
C8 0.095(6) 0.091(6) 0.100(5) 0.017(4) 0.019(4) -0.018(4)
C2AA 0.126(7) 0.125(8) 0.121(8) -0.011(5) 0.048(5) -0.006(5)
C10 0.089(6) 0.089(6) 0.101(6) -0.017(4) 0.022(4) 0.011(4)
O1 0.093(8) 0.076(7) 0.077(7) 0.000 0.024(6) 0.000
O2 0.075(7) 0.080(7) 0.083(7) 0.000 0.001(6) 0.000

loop_
_atom_type_symbol
_atom_type_description
_atom_type_scat_dispersion_real
_atom_type_scat_dispersion_imag
_atom_type_scat_source
C C 0.0033 0.0016 'International Tables Vol C Tables 4.2.6.8 and 6.1.1.4'
H H 0.0000 0.0000 'International Tables Vol C Tables 4.2.6.8 and 6.1.1.4'
Ag Ag -0.8971 1.1015 'International Tables Vol C Tables 4.2.6.8 and 6.1.1.4'
N N 0.0061 0.0033 'International Tables Vol C Tables 4.2.6.8 and 6.1.1.4'
O O 0.0106 0.0060 'International Tables Vol C Tables 4.2.6.8 and 6.1.1.4'
Pd Pd -0.9988 1.0072 'International Tables Vol C Tables 4.2.6.8 and 6.1.1.4'

loop_
_geom_angle_atom_site_label_1
_geom_angle_atom_site_label_2
_geom_angle_atom_site_label_3
_geom_angle
_geom_angle_site_symmetry_1
_geom_angle_site_symmetry_3
_geom_angle_publ_flag
N13 Ag3 N13 120.6(3) 2_656 . ?
N8 Ag3 N13 75.8(3) . 2_656 ?
N8 Ag3 N13 75.3(3) 2_656 2_656 ?
N8 Ag3 N13 75.3(3) . . ?
N8 Ag3 N13 75.8(3) 2_656 . ?
N8 Ag3 N8 119.6(3) . 2_656 ?
N1 Pd1 N1 85.1(5) . 6_565 ?
N21 Pd1 N1 93.4(3) . 6_565 ?
N21 Pd1 N1 93.4(3) 6_565 . ?
N21 Pd1 N1 177.6(4) 6_565 6_565 ?
N21 Pd1 N1 177.6(4) . . ?
N21 Pd1 N21 88.1(4) . 6_565 ?
N18 Pd2 N18 85.7(5) . 6_565 ?
N18 Pd2 N25 179.4(4) . 6_565 ?
N18 Pd2 N25 179.4(4) 6_565 . ?
N18 Pd2 N25 94.4(4) 6_565 6_565 ?
N18 Pd2 N25 94.4(4) . . ?
N25 Pd2 N25 85.4(5) . 6_565 ?
C6 N1 Pd1 118.8(8) . . ?
C2 N1 Pd1 121.2(8) . . ?
C2 N1 C6 119.6(10) . . ?
C17 N18 Pd2 121.4(8) . . ?
C17 N18 C19 118.5(9) . . ?
C19 N18 Pd2 119.7(7) . . ?
C14 N13 Ag3 113.5(5) . . ?
C14 N13 C0AA 116.1(10) . . ?
C14 N13 C2AA 104.5(9) . 2_656 ?
C0AA N13 Ag3 109.6(7) . . ?
C0AA N13 C2AA 106.6(4) . 2_656 ?
C2AA N13 Ag3 105.6(8) 2_656 . ?
C7 N8 Ag3 112.2(5) . . ?
C7 N8 C8 106.2(9) . . ?
C8 N8 Ag3 106.7(7) . . ?
C10 N8 Ag3 109.3(7) . . ?
C10 N8 C7 115.4(10) . . ?
C10 N8 C8 106.5(4) . . ?
N8 C7 H7A 108.9 . . ?
N8 C7 H7B 108.9 . . ?
N8 C7 C4 113.4(7) . . ?
H7A C7 H7B 107.7 . . ?
C4 C7 H7A 108.9 . . ?
C4 C7 H7B 108.9 . . ?
N13 C14 H14A 109.0 . . ?
N13 C14 H14B 109.0 . . ?
N13 C14 C15 113.0(7) . . ?
H14A C14 H14B 107.8 . . ?
C15 C14 H14A 109.0 . . ?
C15 C14 H14B 109.0 . . ?
C16 C15 C14 119.5(10) . . ?
C20 C15 C14 123.5(10) . . ?
C20 C15 C16 117.0(9) . . ?
C3 C4 C7 122.4(10) . . ?
C3 C4 C5 115.7(9) . . ?
C5 C4 C7 121.8(10) . . ?
N18 C17 H17 117.9 . . ?
N18 C17 C16 124.1(11) . . ?
C16 C17 H17 117.9 . . ?
C15 C16 H16 120.9 . . ?
C17 C16 C15 118.2(10) . . ?
C17 C16 H16 120.9 . . ?
C24 N21 Pd1 109.5(5) . . ?
C23 N21 Pd1 109.4(10) . . ?
C23 N21 C24 99.8(12) . . ?
C22 N21 Pd1 115.6(10) . . ?
C22 N21 C24 111.7(12) . . ?
C22 N21 C23 109.7(4) . . ?
N18 C19 H19 119.8 . . ?
C20 C19 N18 120.3(10) . . ?
C20 C19 H19 119.8 . . ?
N1 C6 H6 119.4 . . ?
C5 C6 N1 121.1(12) . . ?
C5 C6 H6 119.4 . . ?
C15 C20 H20 119.2 . . ?
C19 C20 C15 121.5(10) . . ?
C19 C20 H20 119.2 . . ?
C4 C3 H3 119.2 . . ?
C2 C3 C4 121.7(11) . . ?
C2 C3 H3 119.2 . . ?
C4 C5 H5 119.7 . . ?
C6 C5 C4 120.6(11) . . ?
C6 C5 H5 119.7 . . ?
C27 N25 Pd2 112.0(9) . . ?
C27 N25 O1 139.3(12) . 6_565 ?
C28 N25 Pd2 110.3(7) . . ?
C28 N25 C27 109.7(4) . . ?
C28 N25 O1 86.8(9) . 6_565 ?
C26 N25 Pd2 111.6(9) . . ?
C26 N25 C27 107.7(14) . . ?
C26 N25 C28 105.3(12) . . ?
C26 N25 O1 102.8(11) . 6_565 ?
O1 N25 Pd2 29.5(6) 6_565 . ?
N1 C2 C3 121.2(11) . . ?
N1 C2 H2 119.4 . . ?
N1 C2 O2 86.3(9) . 6_565 ?
C3 C2 H2 119.4 . . ?
C3 C2 O2 130.7(11) . 6_565 ?
O2 C2 H2 53.2 6_565 . ?
N21 C24 C24 116.3(4) . 6_565 ?
N21 C24 H24A 108.2 . . ?
N21 C24 H24B 108.2 . . ?
C24 C24 H24A 108.2 6_565 . ?
C24 C24 H24B 108.2 6_565 . ?
H24A C24 H24B 107.4 . . ?
N25 C27 H27A 109.5 . . ?
N25 C27 H27B 109.5 . . ?
N25 C27 H27C 109.5 . . ?
H27A C27 H27B 109.5 . . ?
H27A C27 H27C 109.5 . . ?
H27B C27 H27C 109.5 . . ?
N25 C28 C28 116.3(5) . 6_565 ?
N25 C28 H28A 108.2 . . ?
N25 C28 H28B 108.2 . . ?
C28 C28 H28A 108.2 6_565 . ?
C28 C28 H28B 108.2 6_565 . ?
H28A C28 H28B 107.4 . . ?
N21 C23 H23B 109.5 . . ?
N21 C23 H23A 109.5 . . ?
N21 C23 H23C 109.5 . . ?
H23B C23 H23A 109.5 . . ?
H23B C23 H23C 109.5 . . ?
H23A C23 H23C 109.5 . . ?
N25 C26 H26A 109.5 . . ?
N25 C26 H26B 109.5 . . ?
N25 C26 H26C 109.5 . . ?
H26A C26 H26B 109.5 . . ?
H26A C26 H26C 109.5 . . ?
H26B C26 H26C 109.5 . . ?
N21 C22 H22A 109.5 . . ?
N21 C22 H22B 109.5 . . ?
N21 C22 H22C 109.5 . . ?
H22A C22 H22B 109.5 . . ?
H22A C22 H22C 109.5 . . ?
H22B C22 H22C 109.5 . . ?
N13 C0AA H0AA 108.8 . . ?
N13 C0AA H0AB 108.8 . . ?
N13 C0AA C8 113.6(11) . . ?
H0AA C0AA H0AB 107.7 . . ?
C8 C0AA H0AA 108.8 . . ?
C8 C0AA H0AB 108.8 . . ?
N8 C8 C0AA 123.6(12) . . ?
N8 C8 H8A 106.4 . . ?
N8 C8 H8B 106.4 . . ?
C0AA C8 H8A 106.4 . . ?
C0AA C8 H8B 106.4 . . ?
H8A C8 H8B 106.5 . . ?
N13 C2AA H2AA 106.5 2_656 . ?
N13 C2AA H2AB 106.5 2_656 . ?
N13 C2AA C10 123.2(13) 2_656 . ?
H2AA C2AA H2AB 106.5 . . ?
C10 C2AA H2AA 106.5 . . ?
C10 C2AA H2AB 106.5 . . ?
N8 C10 C2AA 113.8(11) . . ?
N8 C10 H10A 108.8 . . ?
N8 C10 H10B 108.8 . . ?
C2AA C10 H10A 108.8 . . ?
C2AA C10 H10B 108.8 . . ?
H10A C10 H10B 107.7 . . ?

loop_
_geom_bond_atom_site_label_1
_geom_bond_atom_site_label_2
_geom_bond_distance
_geom_bond_site_symmetry_2
_geom_bond_publ_flag
Ag3 N13 2.509(8) 2_656 ?
Ag3 N13 2.509(8) . ?
Ag3 N8 2.495(7) 2_656 ?
Ag3 N8 2.495(7) . ?
Pd1 N1 2.061(8) 6_565 ?
Pd1 N1 2.061(8) . ?
Pd1 N21 2.047(9) 6_565 ?
Pd1 N21 2.047(9) . ?
Pd2 N18 2.036(9) . ?
Pd2 N18 2.036(8) 6_565 ?
Pd2 N25 2.082(10) . ?
Pd2 N25 2.082(10) 6_565 ?
N1 C6 1.355(14) . ?
N1 C2 1.322(15) . ?
N18 C17 1.313(14) . ?
N18 C19 1.396(13) . ?
N13 C14 1.4636(18) . ?
N13 C0AA 1.464(3) . ?
N13 C2AA 1.465(3) 2_656 ?
N8 C7 1.4641(18) . ?
N8 C8 1.465(4) . ?
N8 C10 1.464(3) . ?
C7 H7A 0.9900 . ?
C7 H7B 0.9900 . ?
C7 C4 1.512(12) . ?
C14 H14A 0.9900 . ?
C14 H14B 0.9900 . ?
C14 C15 1.516(13) . ?
C15 C16 1.435(15) . ?
C15 C20 1.385(15) . ?
C4 C3 1.379(16) . ?
C4 C5 1.409(16) . ?
C17 H17 0.9500 . ?
C17 C16 1.378(16) . ?
C16 H16 0.9500 . ?
N21 C24 1.4839(15) . ?
N21 C23 1.4647(15) . ?
N21 C22 1.4645(15) . ?
C19 H19 0.9500 . ?
C19 C20 1.370(15) . ?
C6 H6 0.9500 . ?
C6 C5 1.352(16) . ?
C20 H20 0.9500 . ?
C3 H3 0.9500 . ?
C3 C2 1.361(15) . ?
C5 H5 0.9500 . ?
N25 C27 1.4643(18) . ?
N25 C28 1.4638(18) . ?
N25 C26 1.4636(18) . ?
N25 O1 1.708(13) 6_565 ?
C2 H2 0.9500 . ?
C2 O2 1.889(13) 6_565 ?
C24 C24 1.529(3) 6_565 ?
C24 H24A 0.9900 . ?
C24 H24B 0.9900 . ?
C27 H27A 0.9800 . ?
C27 H27B 0.9800 . ?
C27 H27C 0.9800 . ?
C28 C28 1.528(4) 6_565 ?
C28 H28A 0.9900 . ?
C28 H28B 0.9900 . ?
C23 H23B 0.9800 . ?
C23 H23A 0.9800 . ?
C23 H23C 0.9800 . ?
C26 H26A 0.9800 . ?
C26 H26B 0.9800 . ?
C26 H26C 0.9800 . ?
C22 H22A 0.9800 . ?
C22 H22B 0.9800 . ?
C22 H22C 0.9800 . ?
C0AA H0AA 0.9900 . ?
C0AA H0AB 0.9900 . ?
C0AA C8 1.525(5) . ?
C8 H8A 0.9900 . ?
C8 H8B 0.9900 . ?
C2AA H2AA 0.9900 . ?
C2AA H2AB 0.9900 . ?
C2AA C10 1.528(3) . ?
C10 H10A 0.9900 . ?
C10 H10B 0.9900 . ?
O1 O1 0.00(4) 6_565 ?
O2 O2 0.00(3) 6_565 ?

loop_
_smtbx_masks_void_nr
_smtbx_masks_void_average_x
_smtbx_masks_void_average_y
_smtbx_masks_void_average_z
_smtbx_masks_void_volume
_smtbx_masks_void_count_electrons
_smtbx_masks_void_content
1 -0.499 -0.463 -0.607 3187.0 1505.1 ?
